data_7010396
loop_
_publ_author_name
'Choi, Min-Ho'
'Kim, Bok Jo'
'Kim, Il-Chool'
'Kim, Seo-Hyang'
'Kim, Yang'
'Harrowfield, Jack M.'
'Lee, Man-Kil'
'Mocerino, Mauro'
'Rukmini, Elisabeth'
'Skelton, Brian W.'
'White, Allan H.'

_publ_section_title
;
 Inter- and intra-molecular pathways in polyamine synthesis from
 diamines&#x200A;&#x2020;
;
_journal_issue 5
_journal_name_full 'Journal of the Chemical Society, Dalton Transactions'
_journal_page_first 707
_journal_paper_doi 10.1039/b008452m
_journal_year 2001
_chemical_formula_sum 'C9 H24 Cl2 Cu N4 O4'
_chemical_formula_weight 386.77
_space_group_IT_number 62
_symmetry_cell_setting orthorhombic
_symmetry_space_group_name_Hall '-P 2ac 2n'
_symmetry_space_group_name_H-M 'P n m a'
_cell_angle_alpha 90.00000
_cell_angle_beta 90.00000
_cell_angle_gamma 90.00000
_cell_formula_units_Z 4
_cell_length_a 11.2460(10)
_cell_length_b 9.373(2)
_cell_length_c 15.291(2)
_cell_measurement_reflns_used 3507
_cell_measurement_temperature 293
_cell_measurement_theta_max 26
_cell_measurement_theta_min 2
_cell_volume 1611.8(4)
_computing_cell_refinement 'Siemens SAINT (Siemens, 1995)'
_computing_data_collection 'Siemens SMART (Siemens, 1995)'
_computing_data_reduction 'xtal ADDREF SORTRF'
_computing_molecular_graphics xtal
_computing_publication_material 'xtal BONDLA CIFIO'
_computing_structure_refinement 'xtal CRYLSQ'
_computing_structure_solution xtal
_diffrn_ambient_temperature 293
_diffrn_measurement_device_type
;
Bruker SMART CCD diffractometer
;
_diffrn_measurement_method '\w scans'
_diffrn_radiation_detector 'CCD area detector'
_diffrn_radiation_monochromator graphite
_diffrn_radiation_source 'sealed tube'
_diffrn_radiation_type 'Mo K\a'
_diffrn_radiation_wavelength .71073
_diffrn_reflns_av_R_equivalents .0263
_diffrn_reflns_av_sigmaI/netI .036
_diffrn_reflns_limit_h_max 15
_diffrn_reflns_limit_h_min 0
_diffrn_reflns_limit_k_max 12
_diffrn_reflns_limit_k_min 0
_diffrn_reflns_limit_l_max 20
_diffrn_reflns_limit_l_min 0
_diffrn_reflns_number 19214
_diffrn_reflns_theta_max 29.35
_diffrn_reflns_theta_min 2.25
_diffrn_standards_decay_% 0
_exptl_absorpt_coefficient_mu 1.703
_exptl_absorpt_correction_T_max .913
_exptl_absorpt_correction_T_min .748
_exptl_absorpt_correction_type multi-scan
_exptl_absorpt_process_details
;
 SADABS; Sheldrick, 1996
;
_exptl_crystal_colour blue
_exptl_crystal_density_diffrn 1.594
_exptl_crystal_description bar
_exptl_crystal_F_000 804
_exptl_crystal_size_max 0.40
_exptl_crystal_size_mid 0.20
_exptl_crystal_size_min 0.18
_refine_diff_density_max .439
_refine_diff_density_min -.328
_refine_ls_extinction_coef 76(231)
_refine_ls_extinction_expression 'Eq22 p292 "Cryst. Comp." Munksgaard 1970'
_refine_ls_extinction_method Zachariasen
_refine_ls_goodness_of_fit_all 1.351
_refine_ls_goodness_of_fit_ref 1.448
_refine_ls_hydrogen_treatment refall
_refine_ls_matrix_type full
_refine_ls_number_constraints 0
_refine_ls_number_parameters 170
_refine_ls_number_reflns 1847
_refine_ls_number_restraints 0
_refine_ls_R_factor_all .041
_refine_ls_R_factor_gt .031
_refine_ls_shift/su_max .094
_refine_ls_shift/su_mean .012
_refine_ls_structure_factor_coef F
_refine_ls_weighting_scheme calc
_refine_ls_wR_factor_all .041
_refine_ls_wR_factor_ref .04
_reflns_d_resolution_high .725
_reflns_d_resolution_low 9.043
_reflns_Friedel_coverage 0
_reflns_limit_h_max 15
_reflns_limit_h_min 0
_reflns_limit_k_max 12
_reflns_limit_k_min 0
_reflns_limit_l_max 20
_reflns_limit_l_min 0
_reflns_number_gt 1847
_reflns_number_total 2235
_reflns_threshold_expression 'F    > 4.00 sig(F   )'
_cod_data_source_file b008452m.txt
_cod_data_source_block ykn4cu
_cod_original_sg_symbol_Hall -p_2ac_2n
_cod_original_sg_symbol_H-M p_n_m_a
_cod_original_formula_sum 'C9 H24 Cl2 Cu1 N4 O4'
_cod_database_code 7010396

loop_
_symmetry_equiv_pos_as_xyz
+x,+y,+z
1/2-x,-y,1/2+z
1/2+x,1/2-y,1/2-z
-x,1/2+y,-z
-x,-y,-z
1/2+x,+y,1/2-z
1/2-x,1/2+y,1/2+z
+x,1/2-y,+z

loop_
_atom_site_label
_atom_site_fract_x
_atom_site_fract_y
_atom_site_fract_z
_atom_site_U_iso_or_equiv
_atom_site_adp_type
_atom_site_calc_flag
_atom_site_calc_attached_atom
_atom_site_occupancy
_atom_site_disorder_assembly
_atom_site_disorder_group
Cu .38962(3) .75000 .23676(2) .0351(2) Uani ? ? 1.00000 ? ?
C1 .3612(2) .75000 .45953(16) .0348(13) Uani ? ? 1.00000 ? ?
C11 .4166(3) .75000 .5514(2) .052(2) Uani ? ? 1.00000 ? ?
C11' .2260(3) .75000 .4675(2) .0484(18) Uani ? ? 1.00000 ? ?
C2 .40624(18) .6146(2) .41409(11) .0351(10) Uani ? ? 1.00000 ? ?
N3 .35951(14) .59406(15) .32454(10) .0307(7) Uani ? ? 1.00000 ? ?
C4 .4016(2) .4609(2) .28358(14) .0427(11) Uani ? ? 1.00000 ? ?
C5 .3569(2) .4591(2) .19031(14) .0469(12) Uani ? ? 1.00000 ? ?
N6 .3972(2) .5903(2) .14795(12) .0493(11) Uani ? ? 1.00000 ? ?
Cl1 .62472(5) .75000 .26866(5) .0454(4) Uani ? ? 1.00000 ? ?
Cl2 .14041(6) .25000 .41596(5) .0484(4) Uani ? ? 1.00000 ? ?
O21 .2430(2) .25000 .4683(2) .116(3) Uani ? ? 1.00000 ? ?
O22 .0367(4) .25000 .4648(3) .086(4) Uani ? ? .723(14) ? ?
O23 .1437(3) .3716(7) .3633(5) .162(6) Uani ? ? .723(14) ? ?
O22' .0771(19) .356(2) .4435(10) .23(2) Uani ? ? .277(14) ? ?
O23' .1409(11) .25000 .3278(6) .091(10) Uani ? ? .277(14) ? ?
H11a .497(3) .75000 .545(2) .061(10) Uiso ? ? 1.00000 ? ?
H11b .3839(17) .692(2) .5866(13) .045(7) Uiso ? ? 1.00000 ? ?
H11'a .185(2) .75000 .4104(18) .043(7) Uiso ? ? 1.00000 ? ?
H11'b .197(2) .665(2) .4985(14) .053(6) Uiso ? ? 1.00000 ? ?
H2a .3870(15) .540(2) .4479(14) .042(5) Uiso ? ? 1.00000 ? ?
H2b .4921(16) .6169(17) .4083(10) .029(4) Uiso ? ? 1.00000 ? ?
H3 .2910(19) .589(2) .3262(12) .034(5) Uiso ? ? 1.00000 ? ?
H4a .3795(19) .380(3) .3104(17) .060(7) Uiso ? ? 1.00000 ? ?
H4b .486(2) .464(2) .2822(12) .045(6) Uiso ? ? 1.00000 ? ?
H5a .274(2) .458(2) .1895(16) .064(7) Uiso ? ? 1.00000 ? ?
H5b .3870(18) .376(3) .1605(14) .055(7) Uiso ? ? 1.00000 ? ?
H6a .358(2) .611(4) .105(2) .090(10) Uiso ? ? 1.00000 ? ?
H6b .467(2) .578(2) .1321(16) .068(9) Uiso ? ? 1.00000 ? ?

loop_
_atom_site_aniso_label
_atom_site_aniso_U_11
_atom_site_aniso_U_22
_atom_site_aniso_U_33
_atom_site_aniso_U_12
_atom_site_aniso_U_13
_atom_site_aniso_U_23
Cu .0533(2) .02488(18) .02717(18) .00000 -.00331(13) .00000
C1 .0321(12) .0454(14) .0269(12) .00000 -.0002(9) .00000
C11 .054(2) .076(2) .0270(14) .00000 -.0055(13) .00000
C11' .0377(15) .068(2) .0392(16) .00000 .0089(12) .00000
C2 .0364(10) .0366(10) .0323(9) -.0002(7) -.0032(7) .0072(7)
N3 .0288(8) .0284(7) .0350(7) -.0005(6) -.0020(6) -.0001(6)
C4 .0549(13) .0246(9) .0486(11) .0018(8) -.0008(9) .0001(8)
C5 .0588(14) .0313(10) .0505(12) -.0015(9) -.0045(10) -.0118(9)
N6 .0735(14) .0388(9) .0356(9) .0018(9) -.0018(9) -.0061(7)
Cl1 .0285(3) .0551(5) .0527(4) .00000 .0100(3) .00000
Cl2 .0378(4) .0640(5) .0434(4) .00000 .0022(3) .00000
O21 .0521(18) .203(4) .092(2) .00000 -.0201(14) .00000
O22 .037(2) .160(6) .062(3) .00000 .0169(16) .00000
O23 .090(3) .165(7) .231(9) -.026(3) -.015(3) .137(7)
O22' .34(3) .22(3) .128(13) .20(2) -.082(17) -.061(15)
O23' .105(9) .137(17) .030(5) .00000 .020(5) .00000

loop_
_atom_type_symbol
_atom_type_description
_atom_type_oxidation_number
_atom_type_number_in_cell
_atom_type_scat_dispersion_real
_atom_type_scat_dispersion_imag
_atom_type_scat_source
C ? 0 36 .002 .002 'Int Tables Vol IV Tables 2.2B and 2.3.1'
H ? 0 96 0 0 'Int Tables Vol IV Tables 2.2B and 2.3.1'
Cl ? 0 8 .132 .159 'Int Tables Vol IV Tables 2.2B and 2.3.1'
Cu ? 0 4 .263 1.266 'Int Tables Vol IV Tables 2.2B and 2.3.1'
N ? 0 16 .004 .003 'Int Tables Vol IV Tables 2.2B and 2.3.1'
O ? 0 16 .008 .006 'Int Tables Vol IV Tables 2.2B and 2.3.1'

loop_
_diffrn_attenuator_code
_diffrn_attenuator_scale
? ?

loop_
_geom_angle_atom_site_label_1
_geom_angle_atom_site_label_2
_geom_angle_atom_site_label_3
_geom_angle_site_symmetry_1
_geom_angle_site_symmetry_2
_geom_angle_site_symmetry_3
_geom_angle
_geom_angle_publ_flag
N3 Cu N6 . . . 85.27(7) ?
N3 Cu Cl1 . . . 92.55(5) ?
N3 Cu N3 . . '8 565' 93.11(6) ?
N3 Cu N6 . . '8 565' 172.71(8) ?
N6 Cu Cl1 . . . 94.62(7) ?
N6 Cu N3 . . '8 565' 172.71(8) ?
N6 Cu N6 . . '8 565' 95.45(8) ?
Cl1 Cu N3 . . '8 565' 92.55(5) ?
Cl1 Cu N6 . . '8 565' 94.62(7) ?
N3 Cu N6 '8 565' . '8 565' 85.27(7) ?
C11 C1 C11' . . . 109.3(2) ?
C11 C1 C2 . . . 106.30(14) ?
C11 C1 C2 . . '8 565' 106.30(14) ?
C11' C1 C2 . . . 111.44(14) ?
C11' C1 C2 . . '8 565' 111.44(14) ?
C2 C1 C2 . . '8 565' 111.77(18) ?
C1 C11 H11a . . . 107(2) ?
C1 C11 H11b . . . 113.8(13) ?
C1 C11 H11b . . '8 565' 113.8(13) ?
H11a C11 H11b . . . 120.1(19) ?
H11a C11 H11b . . '8 565' 120.1(19) ?
H11b C11 H11b . . '8 565' 80(2) ?
C1 C11' H11'a . . . 113.2(16) ?
C1 C11' H11'b . . . 111.6(13) ?
C1 C11' H11'b . . '8 565' 111.6(13) ?
H11'a C11' H11'b . . . 105.8(15) ?
H11'a C11' H11'b . . '8 565' 105.8(15) ?
H11'b C11' H11'b . . '8 565' 108.5(17) ?
C1 C2 N3 . . . 114.21(16) ?
C1 C2 H2a . . . 107.8(13) ?
C1 C2 H2b . . . 110.6(9) ?
N3 C2 H2a . . . 110.2(13) ?
N3 C2 H2b . . . 105.8(9) ?
H2a C2 H2b . . . 108.1(15) ?
Cu N3 C2 . . . 117.57(11) ?
Cu N3 C4 . . . 106.10(12) ?
Cu N3 H3 . . . 103.8(13) ?
C2 N3 C4 . . . 112.92(15) ?
C2 N3 H3 . . . 109.4(13) ?
C4 N3 H3 . . . 106.1(13) ?
N3 C4 C5 . . . 107.66(16) ?
N3 C4 H4a . . . 115.4(17) ?
N3 C4 H4b . . . 107.7(12) ?
C5 C4 H4a . . . 109.4(17) ?
C5 C4 H4b . . . 108.2(12) ?
H4a C4 H4b . . . 108.2(18) ?
C4 C5 N6 . . . 107.77(17) ?
C4 C5 H5a . . . 110.2(15) ?
C4 C5 H5b . . . 109.7(13) ?
N6 C5 H5a . . . 108.2(14) ?
N6 C5 H5b . . . 111.3(14) ?
H5a C5 H5b . . . 109.6(19) ?
Cu N6 C5 . . . 108.19(13) ?
Cu N6 H6a . . . 110(2) ?
Cu N6 H6b . . . 109.7(17) ?
C5 N6 H6a . . . 113(2) ?
C5 N6 H6b . . . 108.0(16) ?
H6a N6 H6b . . . 108(3) ?
O21 Cl2 O22 . . . 112.6(2) ?
O21 Cl2 O23 . . . 107.9(2) ?
O21 Cl2 O22' . . . 105.5(8) ?
O21 Cl2 O23' . . . 124.5(5) ?
O21 Cl2 O23 . . 8 107.9(2) ?
O21 Cl2 O22' . . 8 105.5(8) ?
O22 Cl2 O23 . . . 109.4(2) ?
O22 Cl2 O22' . . . 50.2(8) ?
O22 Cl2 O23' . . . 122.9(6) ?
O22 Cl2 O23 . . 8 109.4(2) ?
O22 Cl2 O22' . . 8 50.2(8) ?
O23 Cl2 O22' . . . 64.8(8) ?
O23 Cl2 O23' . . . 54.8(3) ?
O23 Cl2 O23 . . 8 109.5(4) ?
O23 Cl2 O22' . . 8 146.1(9) ?
O22' Cl2 O23' . . . 109.2(8) ?
O22' Cl2 O23 . . 8 146.1(9) ?
O22' Cl2 O22' . . 8 100.4(12) ?
O23' Cl2 O23 . . 8 54.8(3) ?
O23' Cl2 O22' . . 8 109.2(8) ?
O23 Cl2 O22' 8 . 8 64.8(8) ?
Cl2 O22 O22' . . . 60.7(10) ?
Cl2 O22 O22' . . 8 60.7(10) ?
O22' O22 O22' . . 8 121.3(14) ?
Cl2 O23 O22' . . . 54.1(8) ?
Cl2 O23 O23' . . . 60.7(5) ?
O22' O23 O23' . . . 105.1(9) ?
Cl2 O22' O22 . . . 69.1(10) ?
Cl2 O22' O23 . . . 61.0(8) ?
Cl2 O22' O22' . . 8 39.8(8) ?
O22 O22' O23 . . . 122.5(14) ?
O22 O22' O22' . . 8 29.4(8) ?
O23 O22' O22' . . 8 95.8(11) ?
Cl2 O23' O23 . . . 64.5(5) ?
Cl2 O23' O23 . . 8 64.5(5) ?
O23 O23' O23 . . 8 128.9(9) ?

loop_
_geom_bond_atom_site_label_1
_geom_bond_atom_site_label_2
_geom_bond_site_symmetry_1
_geom_bond_site_symmetry_2
_geom_bond_distance
_geom_bond_publ_flag
Cu N3 . . 2.0131(15) ?
Cu N6 . . 2.0226(19) ?
Cu Cl1 . . 2.6885(7) ?
Cu N3 . '8 565' 2.0131(15) ?
Cu N6 . '8 565' 2.0226(19) ?
C1 C11 . . 1.537(4) ?
C1 C11' . . 1.526(4) ?
C1 C2 . . 1.533(2) ?
C1 C2 . '8 565' 1.533(2) ?
C11 H11a . . .90(4) ?
C11 H11b . . .85(2) ?
C11 H11b . '8 565' .85(2) ?
C11' H11'a . . .99(3) ?
C11' H11'b . . .98(2) ?
C11' H11'b . '8 565' .98(2) ?
C2 N3 . . 1.479(2) ?
C2 H2a . . .90(2) ?
C2 H2b . . .970(19) ?
N3 C4 . . 1.474(2) ?
N3 H3 . . .77(2) ?
C4 C5 . . 1.512(3) ?
C4 H4a . . .89(3) ?
C4 H4b . . .95(2) ?
C5 N6 . . 1.462(3) ?
C5 H5a . . .94(2) ?
C5 H5b . . .97(3) ?
N6 H6a . . .82(3) ?
N6 H6b . . .83(3) ?
Cl2 O21 . . 1.404(3) ?
Cl2 O22 . . 1.385(5) ?
Cl2 O23 . . 1.396(7) ?
Cl2 O22' . . 1.292(19) ?
Cl2 O23' . . 1.348(10) ?
Cl2 O23 . 8 1.396(7) ?
Cl2 O22' . 8 1.292(19) ?
O22 O22' . . 1.139(19) ?
O22 O22' . 8 1.139(19) ?
O23 O22' . . 1.444(18) ?
O23 O23' . . 1.263(8) ?
O22' O22' . 8 1.99(3) ?

loop_
_geom_contact_atom_site_label_1
_geom_contact_atom_site_label_2
_geom_contact_distance
_geom_contact_site_symmetry_1
_geom_contact_site_symmetry_2
_geom_contact_publ_flag
Cu C1 3.421(3) . . ?
Cu C2 2.9995(18) . . ?
Cu C2 2.9995(18) . '8 565' ?
Cu C4 2.806(2) . . ?
Cu C4 2.806(2) . '8 565' ?
Cu C5 2.842(2) . . ?
Cu C5 2.842(2) . '8 565' ?
Cu Cl1 2.9803(8) . '3 465' ?
Cu H2b 3.125(16) . '8 565' ?
Cu H2b 3.125(16) . . ?
Cu H3 2.321(19) . . ?
Cu H3 2.321(19) . '8 565' ?
Cu H4b 2.97(2) . . ?
Cu H4b 2.97(2) . '8 565' ?
Cu H5a 3.12(2) . . ?
Cu H5a 3.12(2) . '8 565' ?
Cu H6a 2.42(3) . '8 565' ?
Cu H6a 2.42(3) . . ?
Cu H6b 2.43(2) . '8 565' ?
Cu H6b 2.43(2) . . ?
C1 N3 2.529(2) . '8 565' ?
C1 N3 2.529(2) . . ?
C1 H11a 2.00(3) . . ?
C1 H11b 2.03(2) . '8 565' ?
C1 H11b 2.03(2) . . ?
C1 H11'a 2.12(3) . . ?
C1 H11'b 2.10(2) . '8 565' ?
C1 H11'b 2.10(2) . . ?
C1 H2a 2.00(2) . . ?
C1 H2a 2.00(2) . '8 565' ?
C1 H2b 2.083(17) . '8 565' ?
C1 H2b 2.083(17) . . ?
C1 H3 2.659(18) . . ?
C1 H3 2.659(18) . '8 565' ?
C11 C11' 2.498(5) . . ?
C11 C2 2.457(3) . . ?
C11 C2 2.457(3) . '8 565' ?
C11 H2a 2.55(2) . . ?
C11 H2a 2.55(2) . '8 565' ?
C11 H2b 2.659(16) . . ?
C11 H2b 2.659(16) . '8 565' ?
C11' C2 2.527(3) . '8 565' ?
C11' C2 2.527(3) . . ?
C11' N3 3.028(3) . . ?
C11' N3 3.028(3) . '8 565' ?
C11' H11b 2.60(2) . '8 565' ?
C11' H11b 2.60(2) . . ?
C11' H2a 2.69(2) . '8 565' ?
C11' H2a 2.69(2) . . ?
C2 C2 2.538(3) . '8 565' ?
C2 N3 3.100(2) . '8 565' ?
C2 C4 2.462(3) . . ?
C2 H11a 2.58(3) . . ?
C2 H2b 2.697(16) . '8 565' ?
C2 H3 1.88(2) . . ?
C2 H4b 2.62(2) . . ?
N3 N3 2.923(2) . '8 565' ?
N3 C5 2.411(3) . . ?
N3 N6 2.733(2) . . ?
N3 H11'a 2.78(2) . . ?
N3 H2a 1.98(2) . . ?
N3 H2b 1.977(17) . . ?
N3 H4a 2.03(3) . . ?
N3 H4b 1.98(2) . . ?
N3 H5a 2.61(2) . . ?
C4 N6 2.403(3) . . ?
C4 H2a 2.62(2) . . ?
C4 H2b 2.610(16) . . ?
C4 H3 1.85(2) . . ?
C4 H5a 2.03(2) . . ?
C4 H5b 2.05(2) . . ?
C4 H6b 2.67(2) . . ?
C5 H3 2.518(18) . . ?
C5 H4a 2.00(3) . . ?
C5 H4b 2.02(2) . . ?
C5 H6a 1.93(3) . . ?
C5 H6b 1.89(3) . . ?
N6 N6 2.993(3) . '8 565' ?
N6 O22' 3.180(16) . '2 564' ?
N6 H4b 2.57(2) . . ?
N6 H5a 1.97(2) . . ?
N6 H5b 2.02(3) . . ?
Cl1 H11'a 2.82(3) . '3 565' ?
Cl1 H2b 2.888(16) . '8 565' ?
Cl1 H2b 2.888(16) . . ?
Cl1 H3 2.81(2) . 6 ?
Cl1 H3 2.81(2) . '3 565' ?
O21 O22 2.320(5) . . ?
O21 O23 2.264(7) . 8 ?
O21 O23 2.264(7) . . ?
O21 O22' 2.15(2) . . ?
O21 O22' 2.15(2) . 8 ?
O21 O23' 2.437(11) . . ?
O21 H6a 2.71(3) . '7 545' ?
O21 H6a 2.71(3) . '2 565' ?
O22 O23 2.270(7) . 8 ?
O22 O23 2.270(7) . . ?
O22 O23' 2.400(12) . . ?
O22 H6a 2.77(3) . '7 545' ?
O22 H6a 2.77(3) . '2 565' ?
O23 O23 2.280(9) . 8 ?
O23 O22' 2.571(19) . 8 ?
O23 H3 2.68(2) . . ?
O23 H4a 2.77(2) . . ?
O23 H6b 2.78(3) . '6 455' ?
O22' O23' 2.152(19) . . ?
O22' H5b 2.67(3) . '6 455' ?
O22' H6a 2.59(4) . '2 565' ?
O22' H6b 2.69(3) . '6 455' ?
H11a H11b 1.52(4) . '8 565' ?
H11a H11b 1.52(4) . . ?
H11b H11b 1.09(3) . '8 565' ?
H11'a H11'b 1.57(3) . '8 565' ?
H11'a H11'b 1.57(3) . . ?
H11'a H3 2.32(3) . . ?
H11'a H3 2.32(3) . '8 565' ?
H11'b H11'b 1.59(3) . '8 565' ?
H2a H2b 1.51(3) . . ?
H2a H3 2.20(3) . . ?
H3 H4a 2.20(3) . . ?
H4a H4b 1.49(3) . . ?
H4a H5a 2.32(3) . . ?
H4a H5b 2.29(3) . . ?
H4b H5b 2.32(3) . . ?
H5a H5b 1.55(3) . . ?
H5a H6a 2.15(4) . . ?
H5b H5b 2.36(4) . 8 ?
H5b H6a 2.39(4) . . ?
H5b H6b 2.15(4) . . ?
H6a H6b 1.33(4) . . ?

loop_
_geom_hbond_atom_site_label_D
_geom_hbond_atom_site_label_H
_geom_hbond_atom_site_label_A
_geom_hbond_site_symmetry_D
_geom_hbond_site_symmetry_H
_geom_hbond_site_symmetry_A
_geom_hbond_distance_DH
_geom_hbond_distance_HA
_geom_hbond_distance_DA
_geom_hbond_angle_DHA
_geom_hbond_publ_flag
? ? ? ? ? ? ? ? ? ? ?

loop_
_geom_torsion_atom_site_label_1
_geom_torsion_atom_site_label_2
_geom_torsion_atom_site_label_3
_geom_torsion_atom_site_label_4
_geom_torsion_site_symmetry_1
_geom_torsion_site_symmetry_2
_geom_torsion_site_symmetry_3
_geom_torsion_site_symmetry_4
_geom_torsion
_geom_torsion_publ_flag
? ? ? ? ? ? ? ? ? ?
